data_7716145
loop_
_publ_author_name
'Yadav, Abhishek Kumar'
'Rajak, Richa'
'Dharavath, Srinivas'

_publ_section_title
;
 Elevating the energetic capabilities of metal coordination compounds by
 incorporating nitrate anions.
;
_journal_issue 24
_journal_name_full 'Dalton transactions (Cambridge, England : 2003)'
_journal_page_first 10093
_journal_page_last 10098
_journal_paper_doi 10.1039/d4dt01467g
_journal_volume 53
_journal_year 2024
_chemical_formula_moiety 'C10 H20 N12 Ni2 O12, 4(N O3), 1.3(H2 O)'
_chemical_formula_sum 'C10 H22.6 N16 Ni2 O25.3'
_chemical_formula_weight 889.26
_space_group_crystal_system triclinic
_space_group_IT_number 2
_space_group_name_Hall '-P 1'
_space_group_name_H-M_alt 'P -1'
_atom_sites_solution_hydrogens mixed
_atom_sites_solution_primary iterative
_audit_creation_date 2024-01-15
_audit_creation_method
;
Olex2 1.3
(compiled 2020.11.12 svn.r5f609507 for OlexSys, GUI svn.r6272)
;
_audit_update_record
;
2024-01-15 deposited with the CCDC.	2024-05-23 downloaded from the CCDC.
;
_cell_angle_alpha 91.342(3)
_cell_angle_beta 104.194(3)
_cell_angle_gamma 112.809(2)
_cell_formula_units_Z 1
_cell_length_a 8.4655(8)
_cell_length_b 9.6141(9)
_cell_length_c 10.7999(10)
_cell_measurement_reflns_used 5504
_cell_measurement_temperature 100.00
_cell_measurement_theta_max 28.41
_cell_measurement_theta_min 2.32
_cell_volume 778.58(13)
_computing_cell_refinement 'SAINT V8.38A (Bruker, 2018)'
_computing_data_reduction 'SAINT V8.38A (Bruker, 2018)'
_computing_molecular_graphics 'Olex2 1.3 (Dolomanov et al., 2009)'
_computing_publication_material 'Olex2 1.3 (Dolomanov et al., 2009)'
_computing_structure_refinement 'SHELXL 2018/3 (Sheldrick, 2015)'
_computing_structure_solution 'olex2.solve 1.3 (Bourhis et al., 2015)'
_diffrn_ambient_temperature 100.00
_diffrn_detector 'Bruker APEX2 area detector'
_diffrn_detector_area_resol_mean 7.9
_diffrn_detector_type 'CCD area detector'
_diffrn_measured_fraction_theta_full 0.995
_diffrn_measured_fraction_theta_max 0.995
_diffrn_measurement_device 'three-circle diffractometer'
_diffrn_measurement_device_type 'Bruker APEX-II CCD'
_diffrn_measurement_method '\f and \w scans'
_diffrn_radiation_monochromator 'mirror optics'
_diffrn_radiation_probe x-ray
_diffrn_radiation_type MoK\a
_diffrn_radiation_wavelength 0.71073
_diffrn_reflns_av_R_equivalents 0.0549
_diffrn_reflns_av_unetI/netI 0.0548
_diffrn_reflns_Laue_measured_fraction_full 0.995
_diffrn_reflns_Laue_measured_fraction_max 0.995
_diffrn_reflns_limit_h_max 10
_diffrn_reflns_limit_h_min -10
_diffrn_reflns_limit_k_max 11
_diffrn_reflns_limit_k_min -11
_diffrn_reflns_limit_l_max 12
_diffrn_reflns_limit_l_min -12
_diffrn_reflns_number 8636
_diffrn_reflns_point_group_measured_fraction_full 0.995
_diffrn_reflns_point_group_measured_fraction_max 0.995
_diffrn_reflns_theta_full 25.047
_diffrn_reflns_theta_max 25.047
_diffrn_reflns_theta_min 2.764
_diffrn_source 'microfocus sealed X-ray tube'
_diffrn_source_current 1.0
_diffrn_source_power 0.05
_diffrn_source_type 'Incoatec I\ms'
_diffrn_source_voltage 50.0
_diffrn_standards_number 0
_exptl_absorpt_coefficient_mu 1.336
_exptl_absorpt_correction_T_max 0.7457
_exptl_absorpt_correction_T_min 0.5184
_exptl_absorpt_correction_type multi-scan
_exptl_absorpt_process_details
;
SADABS-2016/2 (Bruker,2016/2) was used for absorption correction.
wR2(int) was 0.1522 before and 0.0710 after correction.
The Ratio of minimum to maximum transmission is 0.6952.
The \l/2 correction factor is Not present.
;
_exptl_crystal_colour 'clear greenish green'
_exptl_crystal_colour_lustre clear
_exptl_crystal_colour_modifier greenish
_exptl_crystal_colour_primary green
_exptl_crystal_density_diffrn 1.897
_exptl_crystal_description block
_exptl_crystal_F_000 453
_exptl_crystal_size_max 0.12
_exptl_crystal_size_mid 0.11
_exptl_crystal_size_min 0.1
_refine_diff_density_max 0.799
_refine_diff_density_min -0.650
_refine_diff_density_rms 0.101
_refine_ls_extinction_method none
_refine_ls_goodness_of_fit_ref 1.067
_refine_ls_hydrogen_treatment mixed
_refine_ls_matrix_type full
_refine_ls_number_parameters 256
_refine_ls_number_reflns 2733
_refine_ls_number_restraints 0
_refine_ls_restrained_S_all 1.067
_refine_ls_R_factor_all 0.0524
_refine_ls_R_factor_gt 0.0439
_refine_ls_shift/su_max 0.000
_refine_ls_shift/su_mean 0.000
_refine_ls_structure_factor_coef Fsqd
_refine_ls_weighting_details 'w=1/[\s^2^(Fo^2^)+(0.0390P)^2^+1.5855P] where P=(Fo^2^+2Fc^2^)/3'
_refine_ls_weighting_scheme calc
_refine_ls_wR_factor_gt 0.1038
_refine_ls_wR_factor_ref 0.1100
_reflns_Friedel_coverage 0.000
_reflns_number_gt 2321
_reflns_number_total 2733
_reflns_threshold_expression 'I > 2\s(I)'
_cod_data_source_file d4dt01467g2.cif
_cod_data_source_block 16sepb_0m_a-sr
_cod_depositor_comments 'Adding full bibliography for 7716145.cif.'
_cod_original_formula_sum 'C10 H22.60 N16 Ni2 O25.30'
_cod_database_code 7716145
_shelx_shelxl_version_number 2018/3
_shelx_space_group_comment
;
The symmetry employed for this shelxl refinement is uniquely defined
by the following loop, which should always be used as a source of
symmetry information in preference to the above space-group names.
They are only intended as comments.
;
_shelx_estimated_absorpt_t_max 0.878
_shelx_estimated_absorpt_t_min 0.856
_olex2_refinement_description
;
1. Fixed Uiso
 At 1.2 times of:
  All C(H) groups, All N(H,H) groups
 At 1.5 times of:
  All O(H,H) groups
2. Others
 Fixed Sof: O1(0.65) H1A(0.65) H1B(0.65)
3.a Free rotating group:
 O2(H2A,H2B), O1(H1A,H1B)
3.b Rotating group:
 O3(H3A,H3B), O6(H6A,H6B)
3.c Aromatic/amide H refined with riding coordinates:
 C5(H5)
3.d X=CH2 refined with riding coordinates:
 N3(H3C,H3D)
;
_olex2_submission_special_instructions 'No special instructions were received'

loop_
_space_group_symop_operation_xyz
'x, y, z'
'-x, -y, -z'

loop_
_atom_site_label
_atom_site_type_symbol
_atom_site_fract_x
_atom_site_fract_y
_atom_site_fract_z
_atom_site_U_iso_or_equiv
_atom_site_adp_type
_atom_site_occupancy
_atom_site_site_symmetry_order
_atom_site_calc_flag
_atom_site_refinement_flags_posn
_atom_site_refinement_flags_adp
_atom_site_refinement_flags_occupancy
_atom_site_disorder_assembly
_atom_site_disorder_group
Ni1 Ni 0.62923(6) 0.58827(5) 0.69276(4) 0.01599(16) Uani 1 1 d . . . . .
O4 O 0.6760(3) 0.2076(3) 0.5240(2) 0.0195(5) Uani 1 1 d . . . . .
O3 O 0.4121(3) 0.4459(3) 0.7477(2) 0.0229(6) Uani 1 1 d . . . . .
H3A H 0.393152 0.493243 0.811997 0.034 Uiso 1 1 d R U . . .
H3B H 0.432611 0.368663 0.783505 0.034 Uiso 1 1 d R U . . .
O13 O 0.5572(4) -0.1585(3) 0.1763(3) 0.0346(7) Uani 1 1 d . . . . .
O14 O 1.1018(4) 1.1953(3) 0.8982(3) 0.0335(7) Uani 1 1 d . . . . .
O2 O 0.7882(4) 0.5694(3) 0.8613(3) 0.0256(6) Uani 1 1 d G . . . .
H2A H 0.747966 0.535354 0.926231 0.038 Uiso 1 1 d G U . . .
H2B H 0.901072 0.624818 0.895378 0.038 Uiso 1 1 d G U . . .
O10 O 0.8518(4) 0.3311(3) 0.0311(3) 0.0301(7) Uani 1 1 d . . . . .
O8 O 0.9246(3) 1.0641(3) 0.7154(3) 0.0282(6) Uani 1 1 d . . . . .
O11 O 0.6790(4) 0.4393(3) 0.0623(3) 0.0294(7) Uani 1 1 d . . . . .
O5 O 0.6538(4) -0.0470(4) 0.3747(3) 0.0384(8) Uani 1 1 d . . . . .
O6 O 0.8522(4) 0.7256(3) 0.6479(3) 0.0415(8) Uani 1 1 d . . . . .
H6A H 0.948853 0.814735 0.688509 0.062 Uiso 1 1 d R U . . .
H6B H 0.895616 0.716221 0.573897 0.062 Uiso 1 1 d R U . . .
N2 N 0.5370(4) 0.3553(3) 0.4605(3) 0.0183(6) Uani 1 1 d . . . . .
N5 N 0.3885(4) 0.2221(3) 0.2215(3) 0.0189(7) Uani 1 1 d . . . . .
N1 N 0.6275(4) 0.4034(3) 0.5912(3) 0.0184(7) Uani 1 1 d . . . . .
O7 O 1.0740(4) 0.9647(3) 0.8481(3) 0.0426(9) Uani 1 1 d . . . . .
N7 N 1.0334(4) 1.0741(4) 0.8215(3) 0.0273(8) Uani 1 1 d . . . . .
O12 O 0.8176(4) 0.3596(4) 0.2230(3) 0.0468(9) Uani 1 1 d . . . . .
N6 N 0.5739(5) -0.0612(4) 0.2606(3) 0.0262(7) Uani 1 1 d . . . . .
N8 N 0.7830(4) 0.3748(4) 0.1067(3) 0.0262(8) Uani 1 1 d . . . . .
N4 N 0.3205(4) 0.1375(4) 0.1057(3) 0.0223(7) Uani 1 1 d . . . . .
N3 N 0.8080(4) 0.3063(4) 0.7374(3) 0.0268(8) Uani 1 1 d . . . . .
H3C H 0.828116 0.370424 0.804756 0.032 Uiso 1 1 calc R U . . .
H3D H 0.854388 0.238299 0.745510 0.032 Uiso 1 1 calc R U . . .
C2 C 0.5689(5) 0.2419(4) 0.4264(3) 0.0189(8) Uani 1 1 d . . . . .
C3 C 0.4894(5) 0.1621(4) 0.2961(4) 0.0180(8) Uani 1 1 d . . . . .
C4 C 0.4861(5) 0.0376(4) 0.2235(4) 0.0194(8) Uani 1 1 d . . . . .
C1 C 0.7093(5) 0.3123(4) 0.6253(4) 0.0214(8) Uani 1 1 d . . . . .
C5 C 0.3746(5) 0.0242(4) 0.1029(4) 0.0217(8) Uani 1 1 d . . . . .
H5 H 0.342493 -0.050688 0.031780 0.026 Uiso 1 1 calc R U . . .
O1 O 0.9063(7) 0.7033(6) 0.4266(4) 0.0491(15) Uani 0.65 1 d G . P . .
H1A H 0.800925 0.663602 0.371924 0.074 Uiso 0.65 1 d G U P . .
H1B H 0.962756 0.786481 0.397497 0.074 Uiso 0.65 1 d G U P . .
H4 H 0.246(8) 0.147(6) 0.041(6) 0.064(19) Uiso 1 1 d . . . . .

loop_
_atom_site_aniso_label
_atom_site_aniso_U_11
_atom_site_aniso_U_22
_atom_site_aniso_U_33
_atom_site_aniso_U_23
_atom_site_aniso_U_13
_atom_site_aniso_U_12
Ni1 0.0140(2) 0.0148(3) 0.0191(3) 0.00255(18) 0.00262(18) 0.00694(19)
O4 0.0236(13) 0.0196(13) 0.0201(14) 0.0048(10) 0.0051(11) 0.0142(11)
O3 0.0269(14) 0.0232(14) 0.0257(15) 0.0071(11) 0.0144(11) 0.0130(12)
O13 0.0535(19) 0.0387(18) 0.0271(16) 0.0016(13) 0.0125(14) 0.0344(16)
O14 0.0328(16) 0.0227(15) 0.0367(18) -0.0014(13) -0.0070(13) 0.0129(13)
O2 0.0229(13) 0.0275(15) 0.0217(14) 0.0023(11) -0.0028(11) 0.0108(12)
O10 0.0275(15) 0.0270(16) 0.0340(17) -0.0024(12) 0.0048(12) 0.0117(13)
O8 0.0216(14) 0.0272(15) 0.0311(16) 0.0022(12) -0.0012(12) 0.0102(12)
O11 0.0277(15) 0.0380(17) 0.0267(16) 0.0013(12) 0.0038(12) 0.0202(13)
O5 0.059(2) 0.0474(19) 0.0249(17) 0.0072(13) 0.0068(15) 0.0416(17)
O6 0.0239(15) 0.0263(17) 0.077(3) 0.0135(15) 0.0269(16) 0.0050(13)
N2 0.0195(15) 0.0198(16) 0.0170(16) 0.0029(12) 0.0047(12) 0.0095(13)
N5 0.0188(15) 0.0149(15) 0.0230(17) 0.0013(12) -0.0010(13) 0.0111(13)
N1 0.0234(16) 0.0192(16) 0.0166(16) 0.0041(12) 0.0042(13) 0.0136(14)
O7 0.0291(16) 0.0186(15) 0.069(2) 0.0059(14) -0.0076(15) 0.0113(13)
N7 0.0155(15) 0.0193(18) 0.042(2) 0.0073(15) 0.0033(15) 0.0050(14)
O12 0.0475(19) 0.069(2) 0.039(2) 0.0346(17) 0.0255(16) 0.0306(19)
N6 0.0359(19) 0.0294(19) 0.0237(19) 0.0074(14) 0.0104(15) 0.0225(16)
N8 0.0177(16) 0.0226(18) 0.035(2) 0.0043(14) 0.0070(14) 0.0045(14)
N4 0.0197(16) 0.0185(17) 0.0227(18) -0.0008(13) -0.0004(14) 0.0056(14)
N3 0.0368(19) 0.0306(19) 0.0201(18) 0.0050(14) 0.0028(14) 0.0240(16)
C2 0.0200(18) 0.0203(19) 0.021(2) 0.0060(15) 0.0082(15) 0.0113(16)
C3 0.0145(17) 0.0148(18) 0.025(2) 0.0059(14) 0.0073(15) 0.0048(15)
C4 0.0212(18) 0.0198(19) 0.022(2) 0.0069(14) 0.0089(15) 0.0119(16)
C1 0.0232(19) 0.019(2) 0.025(2) 0.0031(15) 0.0099(16) 0.0108(16)
C5 0.0238(19) 0.0170(19) 0.026(2) 0.0021(15) 0.0109(16) 0.0081(16)
O1 0.037(3) 0.057(4) 0.022(3) -0.003(2) 0.012(2) -0.015(3)

loop_
_atom_type_symbol
_atom_type_description
_atom_type_scat_dispersion_real
_atom_type_scat_dispersion_imag
_atom_type_scat_source
C C 0.0033 0.0016 'International Tables Vol C Tables 4.2.6.8 and 6.1.1.4'
H H 0.0000 0.0000 'International Tables Vol C Tables 4.2.6.8 and 6.1.1.4'
N N 0.0061 0.0033 'International Tables Vol C Tables 4.2.6.8 and 6.1.1.4'
Ni Ni 0.3393 1.1124 'International Tables Vol C Tables 4.2.6.8 and 6.1.1.4'
O O 0.0106 0.0060 'International Tables Vol C Tables 4.2.6.8 and 6.1.1.4'

loop_
_geom_angle_atom_site_label_1
_geom_angle_atom_site_label_2
_geom_angle_atom_site_label_3
_geom_angle
_geom_angle_site_symmetry_1
_geom_angle_site_symmetry_3
_geom_angle_publ_flag
O3 Ni1 N2 91.31(11) . 2_666 ?
O3 Ni1 N5 90.10(11) . 2_666 ?
O3 Ni1 N1 89.56(11) . . ?
O2 Ni1 O3 88.30(11) . . ?
O2 Ni1 N2 168.51(11) . 2_666 ?
O2 Ni1 N5 91.63(11) . 2_666 ?
O2 Ni1 N1 94.48(12) . . ?
O6 Ni1 O3 176.56(12) . . ?
O6 Ni1 O2 88.30(13) . . ?
O6 Ni1 N2 92.12(13) . 2_666 ?
O6 Ni1 N5 90.49(13) . 2_666 ?
O6 Ni1 N1 90.21(13) . . ?
N5 Ni1 N2 76.89(11) 2_666 2_666 ?
N1 Ni1 N2 97.01(12) . 2_666 ?
N1 Ni1 N5 173.87(11) . 2_666 ?
C2 O4 C1 103.4(3) . . ?
Ni1 O3 H3A 111.4 . . ?
Ni1 O3 H3B 110.9 . . ?
H3A O3 H3B 102.9 . . ?
Ni1 O2 H2A 122.9 . . ?
Ni1 O2 H2B 127.5 . . ?
H2A O2 H2B 104.5 . . ?
Ni1 O6 H6A 134.3 . . ?
Ni1 O6 H6B 130.5 . . ?
H6A O6 H6B 95.2 . . ?
N1 N2 Ni1 140.0(2) . 2_666 ?
C2 N2 Ni1 113.0(2) . 2_666 ?
C2 N2 N1 106.9(3) . . ?
N4 N5 Ni1 136.5(2) . 2_666 ?
C3 N5 Ni1 116.7(2) . 2_666 ?
C3 N5 N4 106.8(3) . . ?
N2 N1 Ni1 123.0(2) . . ?
C1 N1 Ni1 131.3(3) . . ?
C1 N1 N2 105.6(3) . . ?
O14 N7 O8 119.4(3) . . ?
O7 N7 O14 121.0(3) . . ?
O7 N7 O8 119.6(3) . . ?
O13 N6 C4 117.2(3) . . ?
O5 N6 O13 125.1(3) . . ?
O5 N6 C4 117.6(3) . . ?
O10 N8 O11 118.5(3) . . ?
O12 N8 O10 121.8(3) . . ?
O12 N8 O11 119.7(3) . . ?
N5 N4 H4 127(4) . . ?
C5 N4 N5 111.8(3) . . ?
C5 N4 H4 121(4) . . ?
H3C N3 H3D 120.0 . . ?
C1 N3 H3C 120.0 . . ?
C1 N3 H3D 120.0 . . ?
O4 C2 C3 126.4(3) . . ?
N2 C2 O4 112.7(3) . . ?
N2 C2 C3 120.9(3) . . ?
N5 C3 C2 112.5(3) . . ?
N5 C3 C4 108.9(3) . . ?
C4 C3 C2 138.6(3) . . ?
C3 C4 N6 129.6(3) . . ?
C5 C4 N6 124.4(3) . . ?
C5 C4 C3 106.0(3) . . ?
N1 C1 O4 111.3(3) . . ?
N3 C1 O4 118.4(3) . . ?
N3 C1 N1 130.3(3) . . ?
N4 C5 C4 106.5(3) . . ?
N4 C5 H5 126.8 . . ?
C4 C5 H5 126.8 . . ?
H1A O1 H1B 104.5 . . ?

loop_
_geom_bond_atom_site_label_1
_geom_bond_atom_site_label_2
_geom_bond_distance
_geom_bond_site_symmetry_2
_geom_bond_publ_flag
Ni1 O3 2.056(3) . ?
Ni1 O2 2.039(3) . ?
Ni1 O6 2.021(3) . ?
Ni1 N2 2.122(3) 2_666 ?
Ni1 N5 2.099(3) 2_666 ?
Ni1 N1 2.060(3) . ?
O4 C2 1.349(4) . ?
O4 C1 1.366(4) . ?
O3 H3A 0.9008 . ?
O3 H3B 0.9008 . ?
O13 N6 1.232(4) . ?
O14 N7 1.255(4) . ?
O2 H2A 0.8699 . ?
O2 H2B 0.8697 . ?
O10 N8 1.260(4) . ?
O8 N7 1.256(4) . ?
O11 N8 1.273(4) . ?
O5 N6 1.227(4) . ?
O6 H6A 0.9272 . ?
O6 H6B 0.9741 . ?
N2 N1 1.399(4) . ?
N2 C2 1.287(5) . ?
N5 N4 1.339(4) . ?
N5 C3 1.333(5) . ?
N1 C1 1.321(5) . ?
O7 N7 1.246(4) . ?
O12 N8 1.243(4) . ?
N6 C4 1.427(5) . ?
N4 C5 1.337(5) . ?
N4 H4 0.85(6) . ?
N3 H3C 0.8800 . ?
N3 H3D 0.8800 . ?
N3 C1 1.308(5) . ?
C2 C3 1.451(5) . ?
C3 C4 1.403(5) . ?
C4 C5 1.378(5) . ?
C5 H5 0.9500 . ?
O1 H1A 0.8701 . ?
O1 H1B 0.8698 . ?

loop_
_geom_torsion_atom_site_label_1
_geom_torsion_atom_site_label_2
_geom_torsion_atom_site_label_3
_geom_torsion_atom_site_label_4
_geom_torsion
_geom_torsion_site_symmetry_1
_geom_torsion_site_symmetry_2
_geom_torsion_site_symmetry_3
_geom_torsion_site_symmetry_4
_geom_torsion_publ_flag
Ni1 N2 N1 Ni1 -2.0(5) 2_666 . . . ?
Ni1 N2 N1 C1 -179.2(3) 2_666 . . . ?
Ni1 N2 C2 O4 179.4(2) 2_666 . . . ?
Ni1 N2 C2 C3 -2.2(4) 2_666 . . . ?
Ni1 N5 N4 C5 -179.0(3) 2_666 . . . ?
Ni1 N5 C3 C2 0.3(4) 2_666 . . . ?
Ni1 N5 C3 C4 -179.9(2) 2_666 . . . ?
Ni1 N1 C1 O4 -177.1(2) . . . . ?
Ni1 N1 C1 N3 5.0(6) . . . . ?
O4 C2 C3 N5 179.4(3) . . . . ?
O4 C2 C3 C4 -0.2(7) . . . . ?
O13 N6 C4 C3 -176.2(4) . . . . ?
O13 N6 C4 C5 4.8(6) . . . . ?
O5 N6 C4 C3 6.7(6) . . . . ?
O5 N6 C4 C5 -172.2(4) . . . . ?
N2 N1 C1 O4 -0.3(4) . . . . ?
N2 N1 C1 N3 -178.2(4) . . . . ?
N2 C2 C3 N5 1.3(5) . . . . ?
N2 C2 C3 C4 -178.3(4) . . . . ?
N5 N4 C5 C4 -0.8(4) . . . . ?
N5 C3 C4 N6 179.4(3) . . . . ?
N5 C3 C4 C5 -1.5(4) . . . . ?
N1 N2 C2 O4 -0.2(4) . . . . ?
N1 N2 C2 C3 178.1(3) . . . . ?
N6 C4 C5 N4 -179.5(3) . . . . ?
N4 N5 C3 C2 -178.8(3) . . . . ?
N4 N5 C3 C4 0.9(4) . . . . ?
C2 O4 C1 N1 0.1(4) . . . . ?
C2 O4 C1 N3 178.3(3) . . . . ?
C2 N2 N1 Ni1 177.5(2) . . . . ?
C2 N2 N1 C1 0.3(4) . . . . ?
C2 C3 C4 N6 -0.9(7) . . . . ?
C2 C3 C4 C5 178.2(4) . . . . ?
C3 N5 N4 C5 -0.1(4) . . . . ?
C3 C4 C5 N4 1.4(4) . . . . ?
C1 O4 C2 N2 0.1(4) . . . . ?
C1 O4 C2 C3 -178.2(3) . . . . ?
